data_4315943
loop_
_publ_author_name
'Takayoshi Hashimoto'
'Yasuhiro Ohki'
'Kazuyuki Tatsumi'

_publ_section_title
;
 Synthesis of Coordinatively Unsaturated Mesityliron Thiolate Complexes
 and Their Reactions with Elemental Sulfur
;
_journal_name_full 'Inorganic Chemistry'
_journal_page_first 6102
_journal_page_last 6109
_journal_paper_doi 10.1021/ic100692v
_journal_volume 49
_journal_year 2010
_chemical_formula_moiety 'C49 H54 Fe2 S, C7 H8 '
_chemical_formula_sum 'C56 H62 Fe2 S'
_chemical_formula_weight 878.86
_space_group_IT_number 2
_symmetry_cell_setting triclinic
_symmetry_Int_Tables_number 2
_symmetry_space_group_name_Hall '-P 1'
_symmetry_space_group_name_H-M 'P -1'
_cell_angle_alpha 77.214(4)
_cell_angle_beta 89.527(4)
_cell_angle_gamma 71.410(4)
_cell_formula_units_Z 2
_cell_length_a 8.8682(8)
_cell_length_b 11.6714(8)
_cell_length_c 24.285(3)
_cell_measurement_reflns_used 6143
_cell_measurement_temperature 113.1
_cell_measurement_theta_max 27.5
_cell_measurement_theta_min 3.2
_cell_volume 2318.1(4)
_computing_cell_refinement CrystalClear
_computing_data_collection CrystalClear
_computing_data_reduction CrystalStructure
_computing_publication_material 'CrystalStructure 3.8'
_computing_structure_refinement CRYSTALS
_computing_structure_solution SIR97
_diffrn_ambient_temperature 113.1
_diffrn_detector_area_resol_mean 7.31
_diffrn_measured_fraction_theta_full 0.989
_diffrn_measured_fraction_theta_max 0.989
_diffrn_measurement_device_type 'Rigaku Saturn'
_diffrn_measurement_method \w
_diffrn_radiation_type 'Mo K\a'
_diffrn_radiation_wavelength 0.71070
_diffrn_reflns_av_R_equivalents 0.028
_diffrn_reflns_limit_h_max 11
_diffrn_reflns_limit_h_min -11
_diffrn_reflns_limit_k_max 14
_diffrn_reflns_limit_k_min -15
_diffrn_reflns_limit_l_max 31
_diffrn_reflns_limit_l_min -31
_diffrn_reflns_number 28039
_diffrn_reflns_theta_full 27.49
_diffrn_reflns_theta_max 27.49
_exptl_absorpt_coefficient_mu 0.706
_exptl_absorpt_correction_T_max 0.965
_exptl_absorpt_correction_T_min 0.866
_exptl_absorpt_correction_type multi-scan
_exptl_absorpt_process_details 'Jacobson, R. (1998) Private communication'
_exptl_crystal_colour red
_exptl_crystal_density_diffrn 1.259
_exptl_crystal_density_method 'not measured'
_exptl_crystal_description rod
_exptl_crystal_F_000 932.00
_exptl_crystal_size_max 0.20
_exptl_crystal_size_mid 0.05
_exptl_crystal_size_min 0.05
_refine_diff_density_max 0.51
_refine_diff_density_min -0.48
_refine_ls_extinction_method none
_refine_ls_goodness_of_fit_ref 1.007
_refine_ls_hydrogen_treatment refall
_refine_ls_number_parameters 594
_refine_ls_number_reflns 10314
_refine_ls_R_factor_gt 0.0333
_refine_ls_shift/su_max 0.0000
_refine_ls_structure_factor_coef Fsqd
_refine_ls_weighting_details 'w = 1/[0.0005Fo^2^ + 1.2500\s(Fo^2^)]/(4Fo^2^)'
_refine_ls_weighting_scheme calc
_refine_ls_wR_factor_ref 0.0851
_reflns_number_gt 8277
_reflns_number_total 10529
_reflns_threshold_expression F^2^>2.0\s(F^2^)
_cod_data_source_file ic100692v_si_001_3.cif
_cod_data_source_block '_2b'
_cod_original_formula_sum 'C56 H62 Fe2 S '
_cod_database_code 4315943

loop_
_symmetry_equiv_pos_site_id
_symmetry_equiv_pos_as_xyz
1 +X,+Y,+Z
2 -X,-Y,-Z

loop_
_atom_site_label
_atom_site_type_symbol
_atom_site_fract_x
_atom_site_fract_y
_atom_site_fract_z
_atom_site_U_iso_or_equiv
_atom_site_adp_type
_atom_site_occupancy
_atom_site_symmetry_multiplicity
_atom_site_calc_flag
_atom_site_refinement_flags
_atom_site_disorder_assembly
_atom_site_disorder_group
Fe(1) Fe 0.34538(3) 0.39495(2) 0.715340(10) 0.01619(5) Uani 1.00 1 d . . .
Fe(2) Fe 0.31821(3) 0.45782(2) 0.818510(10) 0.01574(5) Uani 1.00 1 d . . .
S(1) S 0.24221(5) 0.29998(3) 0.79521(2) 0.01607(9) Uani 1.00 1 d . . .
C(1) C 0.30372(19) 0.39908(14) 0.63328(7) 0.0177(3) Uani 1.00 1 d . . .
C(2) C 0.15430(19) 0.39804(15) 0.61420(7) 0.0176(3) Uani 1.00 1 d . . .
C(3) C 0.1307(2) 0.38138(15) 0.56017(7) 0.0193(3) Uani 1.00 1 d . . .
C(4) C 0.2535(2) 0.36414(15) 0.52368(7) 0.0204(4) Uani 1.00 1 d . . .
C(5) C 0.3992(2) 0.36932(15) 0.54131(7) 0.0211(4) Uani 1.00 1 d . . .
C(6) C 0.4245(2) 0.38748(15) 0.59491(7) 0.0184(3) Uani 1.00 1 d . . .
C(7) C 0.0172(2) 0.41276(18) 0.65218(7) 0.0249(4) Uani 1.00 1 d . . .
C(8) C 0.2299(2) 0.33657(18) 0.46698(8) 0.0273(4) Uani 1.00 1 d . . .
C(9) C 0.5871(2) 0.39186(18) 0.61115(8) 0.0261(4) Uani 1.00 1 d . . .
C(10) C 0.43682(19) 0.51671(15) 0.74623(7) 0.0168(3) Uani 1.00 1 d . . .
C(11) C 0.60587(19) 0.46877(15) 0.75364(7) 0.0169(3) Uani 1.00 1 d . . .
C(12) C 0.6963(2) 0.54649(15) 0.73616(7) 0.0195(4) Uani 1.00 1 d . . .
C(13) C 0.6247(2) 0.67240(16) 0.71221(7) 0.0221(4) Uani 1.00 1 d . . .
C(14) C 0.4592(2) 0.72047(15) 0.70610(7) 0.0221(4) Uani 1.00 1 d . . .
C(15) C 0.3654(2) 0.64499(15) 0.72176(7) 0.0185(3) Uani 1.00 1 d . . .
C(16) C 0.6945(2) 0.33335(16) 0.77911(8) 0.0261(4) Uani 1.00 1 d . . .
C(17) C 0.7258(2) 0.75390(19) 0.69274(10) 0.0365(5) Uani 1.00 1 d . . .
C(18) C 0.1863(2) 0.70207(17) 0.71184(8) 0.0271(4) Uani 1.00 1 d . . .
C(19) C 0.21686(19) 0.59240(14) 0.86004(7) 0.0167(3) Uani 1.00 1 d . . .
C(20) C 0.31014(19) 0.65490(14) 0.87994(7) 0.0170(3) Uani 1.00 1 d . . .
C(21) C 0.2393(2) 0.75565(15) 0.90413(7) 0.0201(4) Uani 1.00 1 d . . .
C(22) C 0.0755(2) 0.79934(16) 0.90842(7) 0.0228(4) Uani 1.00 1 d . . .
C(23) C -0.0160(2) 0.73774(16) 0.88899(7) 0.0230(4) Uani 1.00 1 d . . .
C(24) C 0.0517(2) 0.63562(16) 0.86563(7) 0.0204(4) Uani 1.00 1 d . . .
C(25) C 0.48764(19) 0.61503(16) 0.87423(7) 0.0202(4) Uani 1.00 1 d . . .
C(26) C -0.0029(2) 0.91347(17) 0.93078(9) 0.0300(4) Uani 1.00 1 d . . .
C(27) C -0.0578(2) 0.57350(18) 0.84659(9) 0.0299(5) Uani 1.00 1 d . . .
C(28) C 0.36975(19) 0.15090(14) 0.83326(7) 0.0160(3) Uani 1.00 1 d . . .
C(29) C 0.4119(2) 0.05109(15) 0.80630(7) 0.0188(3) Uani 1.00 1 d . . .
C(30) C 0.5027(2) -0.06630(15) 0.83718(7) 0.0216(4) Uani 1.00 1 d . . .
C(31) C 0.5521(2) -0.08594(16) 0.89332(7) 0.0215(4) Uani 1.00 1 d . . .
C(32) C 0.51034(19) 0.01309(15) 0.91932(7) 0.0202(4) Uani 1.00 1 d . . .
C(33) C 0.41748(19) 0.13206(15) 0.89056(7) 0.0170(3) Uani 1.00 1 d . . .
C(34) C 0.3602(2) 0.06462(15) 0.74596(7) 0.0249(4) Uani 1.00 1 d . . .
C(35) C 0.2077(2) 0.06100(16) 0.73304(8) 0.0317(5) Uani 1.00 1 d . . .
C(36) C 0.1643(3) 0.06897(18) 0.67701(10) 0.0459(6) Uani 1.00 1 d . . .
C(37) C 0.2675(3) 0.07996(19) 0.63515(10) 0.0529(7) Uani 1.00 1 d . . .
C(38) C 0.4164(3) 0.08265(18) 0.64782(9) 0.0485(6) Uani 1.00 1 d . . .
C(39) C 0.4665(2) 0.07496(16) 0.70368(8) 0.0333(5) Uani 1.00 1 d . . .
C(40) C 0.0951(2) 0.0458(2) 0.77834(10) 0.0381(5) Uani 1.00 1 d . . .
C(41) C 0.6297(3) 0.0772(2) 0.71752(10) 0.0471(7) Uani 1.00 1 d . . .
C(42) C 0.36817(19) 0.23109(15) 0.92355(7) 0.0173(3) Uani 1.00 1 d . . .
C(43) C 0.4823(2) 0.27518(15) 0.94365(7) 0.0201(4) Uani 1.00 1 d . . .
C(44) C 0.4353(2) 0.36047(16) 0.97786(7) 0.0232(4) Uani 1.00 1 d . . .
C(45) C 0.2799(2) 0.40054(16) 0.99235(7) 0.0255(4) Uani 1.00 1 d . . .
C(46) C 0.1686(2) 0.35472(16) 0.97405(7) 0.0239(4) Uani 1.00 1 d . . .
C(47) C 0.2103(2) 0.26968(15) 0.93982(7) 0.0206(4) Uani 1.00 1 d . . .
C(48) C 0.6557(2) 0.22911(18) 0.93202(9) 0.0286(4) Uani 1.00 1 d . . .
C(49) C 0.0872(2) 0.21860(19) 0.92210(8) 0.0285(4) Uani 1.00 1 d . . .
C(50) C 0.1804(2) 0.92390(17) 0.46868(8) 0.0252(4) Uani 1.00 1 d . . .
C(51) C 0.1357(2) 0.81711(17) 0.47901(8) 0.0277(4) Uani 1.00 1 d . . .
C(52) C 0.1981(2) 0.72130(17) 0.52607(8) 0.0293(4) Uani 1.00 1 d . . .
C(53) C 0.3058(2) 0.73055(18) 0.56429(8) 0.0305(4) Uani 1.00 1 d . . .
C(54) C 0.3523(2) 0.83565(18) 0.55485(9) 0.0321(5) Uani 1.00 1 d . . .
C(55) C 0.2902(2) 0.93064(18) 0.50731(8) 0.0291(4) Uani 1.00 1 d . . .
C(56) C 0.1099(2) 1.02910(19) 0.41787(8) 0.0342(5) Uani 1.00 1 d . . .
H(1) H 0.0288 0.3819 0.5481 0.023 Uiso 1.00 1 c R . .
H(2) H 0.4832 0.3605 0.5164 0.025 Uiso 1.00 1 c R . .
H(3) H -0.0057 0.4894 0.6632 0.031 Uiso 1.00 1 c R . .
H(4) H -0.0742 0.4118 0.6324 0.031 Uiso 1.00 1 c R . .
H(5) H 0.0452 0.3463 0.6849 0.031 Uiso 1.00 1 c R . .
H(6) H 0.2587 0.2493 0.4711 0.034 Uiso 1.00 1 c R . .
H(7) H 0.2950 0.3684 0.4407 0.034 Uiso 1.00 1 c R . .
H(8) H 0.1211 0.3747 0.4535 0.034 Uiso 1.00 1 c R . .
H(9) H 0.5745 0.4530 0.6325 0.033 Uiso 1.00 1 c R . .
H(10) H 0.6495 0.3130 0.6332 0.033 Uiso 1.00 1 c R . .
H(11) H 0.6391 0.4124 0.5779 0.033 Uiso 1.00 1 c R . .
H(12) H 0.8093 0.5128 0.7406 0.025 Uiso 1.00 1 c R . .
H(13) H 0.4092 0.8069 0.6909 0.026 Uiso 1.00 1 c R . .
H(14) H 0.7574 0.2973 0.7516 0.030 Uiso 1.00 1 c R . .
H(15) H 0.7617 0.3265 0.8108 0.031 Uiso 1.00 1 c R . .
H(16) H 0.6201 0.2911 0.7910 0.030 Uiso 1.00 1 c R . .
H(17) H 0.6593 0.8344 0.6738 0.045 Uiso 1.00 1 c R . .
H(18) H 0.7821 0.7597 0.7246 0.045 Uiso 1.00 1 c R . .
H(19) H 0.7996 0.7189 0.6676 0.045 Uiso 1.00 1 c R . .
H(20) H 0.1603 0.7540 0.6748 0.032 Uiso 1.00 1 c R . .
H(21) H 0.1398 0.6381 0.7156 0.032 Uiso 1.00 1 c R . .
H(22) H 0.1464 0.7500 0.7389 0.032 Uiso 1.00 1 c R . .
H(23) H 0.3045 0.7951 0.9180 0.025 Uiso 1.00 1 c R . .
H(24) H -0.1281 0.7661 0.8917 0.027 Uiso 1.00 1 c R . .
H(25) H 0.5084 0.6379 0.8356 0.025 Uiso 1.00 1 c R . .
H(26) H 0.5347 0.6546 0.8960 0.025 Uiso 1.00 1 c R . .
H(27) H 0.5316 0.5275 0.8875 0.026 Uiso 1.00 1 c R . .
H(28) H -0.0337 0.9846 0.9002 0.036 Uiso 1.00 1 c R . .
H(29) H -0.0945 0.9053 0.9496 0.037 Uiso 1.00 1 c R . .
H(30) H 0.0701 0.9225 0.9566 0.037 Uiso 1.00 1 c R . .
H(31) H -0.1626 0.6312 0.8386 0.038 Uiso 1.00 1 c R . .
H(32) H -0.0207 0.5457 0.8135 0.039 Uiso 1.00 1 c R . .
H(33) H -0.0588 0.5045 0.8758 0.039 Uiso 1.00 1 c R . .
H(34) H 0.5311 -0.1342 0.8194 0.026 Uiso 1.00 1 c R . .
H(35) H 0.6142 -0.1665 0.9138 0.024 Uiso 1.00 1 c R . .
H(36) H 0.5458 -0.0004 0.9577 0.023 Uiso 1.00 1 c R . .
H(37) H 0.0617 0.0666 0.6676 0.051 Uiso 1.00 1 c R . .
H(38) H 0.2352 0.0857 0.5972 0.058 Uiso 1.00 1 c R . .
H(39) H 0.4867 0.0899 0.6185 0.055 Uiso 1.00 1 c R . .
H(40) H -0.0007 0.0440 0.7619 0.046 Uiso 1.00 1 c R . .
H(41) H 0.1430 -0.0297 0.8056 0.046 Uiso 1.00 1 c R . .
H(42) H 0.0718 0.1135 0.7963 0.046 Uiso 1.00 1 c R . .
H(43) H 0.6234 0.1268 0.7442 0.064 Uiso 1.00 1 c R . .
H(44) H 0.6977 -0.0050 0.7332 0.064 Uiso 1.00 1 c R . .
H(45) H 0.6713 0.1112 0.6840 0.064 Uiso 1.00 1 c R . .
H(46) H 0.5116 0.3911 0.9913 0.028 Uiso 1.00 1 c R . .
H(47) H 0.2491 0.4600 1.0150 0.029 Uiso 1.00 1 c R . .
H(48) H 0.0623 0.3816 0.9849 0.027 Uiso 1.00 1 c R . .
H(49) H 0.7105 0.1591 0.9612 0.035 Uiso 1.00 1 c R . .
H(50) H 0.7009 0.2932 0.9308 0.036 Uiso 1.00 1 c R . .
H(51) H 0.6651 0.2059 0.8967 0.035 Uiso 1.00 1 c R . .
H(52) H 0.0340 0.2693 0.8871 0.037 Uiso 1.00 1 c R . .
H(53) H 0.0119 0.2180 0.9501 0.036 Uiso 1.00 1 c R . .
H(54) H 0.1380 0.1363 0.9180 0.036 Uiso 1.00 1 c R . .
H(55) H 0.0610 0.8101 0.4532 0.034 Uiso 1.00 1 c R . .
H(56) H 0.1667 0.6491 0.5322 0.036 Uiso 1.00 1 c R . .
H(57) H 0.3480 0.6652 0.5968 0.035 Uiso 1.00 1 c R . .
H(58) H 0.4265 0.8425 0.5809 0.039 Uiso 1.00 1 c R . .
H(59) H 0.3233 1.0020 0.5010 0.037 Uiso 1.00 1 c R . .
H(60) H -0.0030 1.0569 0.4184 0.041 Uiso 1.00 1 c R . .
H(61) H 0.1487 1.0957 0.4189 0.042 Uiso 1.00 1 c R . .
H(62) H 0.1396 1.0010 0.3843 0.042 Uiso 1.00 1 c R . .

loop_
_atom_site_aniso_label
_atom_site_aniso_U_11
_atom_site_aniso_U_22
_atom_site_aniso_U_33
_atom_site_aniso_U_12
_atom_site_aniso_U_13
_atom_site_aniso_U_23
Fe(1) 0.01921(12) 0.01754(12) 0.01318(12) -0.00725(9) 0.00068(9) -0.00439(9)
Fe(2) 0.01721(12) 0.01558(12) 0.01609(12) -0.00596(9) 0.00215(9) -0.00610(9)
S(1) 0.01841(19) 0.01454(18) 0.01567(19) -0.00634(15) 0.00043(14) -0.00283(14)
C(1) 0.0201(7) 0.0152(7) 0.0166(7) -0.0050(6) 0.0002(6) -0.0025(5)
C(2) 0.0195(7) 0.0165(7) 0.0160(7) -0.0060(6) -0.0004(6) -0.0019(6)
C(3) 0.0199(8) 0.0187(7) 0.0184(8) -0.0061(6) -0.0033(6) -0.0027(6)
C(4) 0.0252(8) 0.0176(7) 0.0167(8) -0.0051(6) -0.0011(6) -0.0031(6)
C(5) 0.0234(8) 0.0223(8) 0.0168(8) -0.0061(6) 0.0043(6) -0.0051(6)
C(6) 0.0210(8) 0.0167(7) 0.0178(8) -0.0066(6) 0.0010(6) -0.0039(6)
C(7) 0.0212(8) 0.0341(9) 0.0193(8) -0.0096(7) 0.0007(6) -0.0051(7)
C(8) 0.0311(9) 0.0300(9) 0.0220(9) -0.0091(7) -0.0008(7) -0.0095(7)
C(9) 0.0208(8) 0.0371(10) 0.0233(9) -0.0115(7) 0.0031(6) -0.0093(7)
C(10) 0.0169(7) 0.0196(7) 0.0158(7) -0.0080(6) 0.0019(5) -0.0054(6)
C(11) 0.0201(7) 0.0177(7) 0.0139(7) -0.0062(6) 0.0003(5) -0.0054(5)
C(12) 0.0172(7) 0.0233(8) 0.0204(8) -0.0074(6) 0.0027(6) -0.0087(6)
C(13) 0.0255(8) 0.0221(8) 0.0228(8) -0.0127(7) 0.0044(6) -0.0060(6)
C(14) 0.0268(8) 0.0156(7) 0.0218(8) -0.0068(6) -0.0005(6) -0.0005(6)
C(15) 0.0195(7) 0.0206(7) 0.0152(7) -0.0063(6) -0.0003(6) -0.0039(6)
C(16) 0.0202(8) 0.0221(8) 0.0336(10) -0.0052(6) -0.0008(7) -0.0040(7)
C(17) 0.0313(10) 0.0302(10) 0.0502(13) -0.0179(8) 0.0057(9) -0.0022(9)
C(18) 0.0214(8) 0.0244(8) 0.0308(10) -0.0044(7) -0.0007(7) -0.0009(7)
C(19) 0.0185(7) 0.0163(7) 0.0148(7) -0.0051(6) 0.0010(5) -0.0033(5)
C(20) 0.0182(7) 0.0174(7) 0.0137(7) -0.0047(6) 0.0004(5) -0.0021(5)
C(21) 0.0245(8) 0.0193(7) 0.0199(8) -0.0098(6) 0.0028(6) -0.0071(6)
C(22) 0.0254(8) 0.0198(8) 0.0221(8) -0.0048(6) 0.0063(6) -0.0068(6)
C(23) 0.0178(8) 0.0248(8) 0.0258(9) -0.0048(6) 0.0056(6) -0.0079(7)
C(24) 0.0185(8) 0.0229(8) 0.0197(8) -0.0063(6) 0.0004(6) -0.0056(6)
C(25) 0.0180(7) 0.0213(8) 0.0240(8) -0.0076(6) 0.0021(6) -0.0092(6)
C(26) 0.0314(10) 0.0250(9) 0.0345(10) -0.0055(7) 0.0090(8) -0.0144(7)
C(27) 0.0199(8) 0.0333(10) 0.0403(11) -0.0097(7) 0.0016(7) -0.0151(8)
C(28) 0.0167(7) 0.0158(7) 0.0156(7) -0.0063(6) 0.0021(5) -0.0022(5)
C(29) 0.0210(8) 0.0186(7) 0.0182(8) -0.0078(6) 0.0029(6) -0.0052(6)
C(30) 0.0241(8) 0.0176(7) 0.0238(8) -0.0066(6) 0.0043(6) -0.0064(6)
C(31) 0.0187(8) 0.0180(7) 0.0241(8) -0.0039(6) 0.0024(6) -0.0003(6)
C(32) 0.0189(8) 0.0226(8) 0.0169(8) -0.0059(6) 0.0014(6) -0.0013(6)
C(33) 0.0151(7) 0.0213(7) 0.0159(7) -0.0079(6) 0.0017(5) -0.0040(6)
C(34) 0.0406(10) 0.0132(7) 0.0188(8) -0.0051(7) -0.0010(7) -0.0047(6)
C(35) 0.0448(11) 0.0157(8) 0.0293(10) -0.0008(7) -0.0134(8) -0.0070(7)
C(36) 0.0697(16) 0.0212(9) 0.0364(12) 0.0035(9) -0.0259(11) -0.0112(8)
C(37) 0.099(2) 0.0199(9) 0.0251(11) 0.0035(11) -0.0195(12) -0.0083(8)
C(38) 0.101(2) 0.0161(9) 0.0217(10) -0.0073(11) 0.0129(11) -0.0077(7)
C(39) 0.0627(14) 0.0155(8) 0.0227(9) -0.0113(8) 0.0110(8) -0.0086(7)
C(40) 0.0300(10) 0.0353(11) 0.0494(13) -0.0090(8) -0.0097(9) -0.0123(9)
C(41) 0.0713(16) 0.0411(12) 0.0479(13) -0.0332(12) 0.0399(12) -0.0277(10)
C(42) 0.0183(7) 0.0173(7) 0.0142(7) -0.0045(6) -0.0000(5) -0.0012(5)
C(43) 0.0207(8) 0.0214(8) 0.0161(8) -0.0051(6) -0.0016(6) -0.0026(6)
C(44) 0.0296(9) 0.0221(8) 0.0177(8) -0.0084(7) -0.0050(6) -0.0040(6)
C(45) 0.0345(9) 0.0212(8) 0.0169(8) -0.0026(7) 0.0004(7) -0.0061(6)
C(46) 0.0231(8) 0.0254(8) 0.0180(8) -0.0018(7) 0.0056(6) -0.0035(6)
C(47) 0.0206(8) 0.0224(8) 0.0171(8) -0.0064(6) 0.0024(6) -0.0022(6)
C(48) 0.0194(8) 0.0341(10) 0.0332(10) -0.0078(7) -0.0016(7) -0.0111(8)
C(49) 0.0233(9) 0.0360(10) 0.0303(10) -0.0142(8) 0.0081(7) -0.0094(8)
C(50) 0.0281(9) 0.0260(8) 0.0229(9) -0.0082(7) 0.0085(7) -0.0093(7)
C(51) 0.0276(9) 0.0296(9) 0.0295(10) -0.0109(7) 0.0041(7) -0.0118(7)
C(52) 0.0295(9) 0.0240(9) 0.0362(10) -0.0090(7) 0.0086(8) -0.0103(7)
C(53) 0.0340(10) 0.0278(9) 0.0256(9) -0.0035(8) 0.0054(7) -0.0077(7)
C(54) 0.0315(10) 0.0334(10) 0.0320(10) -0.0062(8) 0.0003(8) -0.0152(8)
C(55) 0.0327(10) 0.0290(9) 0.0315(10) -0.0136(8) 0.0079(7) -0.0136(7)
C(56) 0.0439(12) 0.0336(10) 0.0252(10) -0.0127(9) 0.0056(8) -0.0071(8)

loop_
_atom_type_symbol
_atom_type_description
_atom_type_scat_dispersion_real
_atom_type_scat_dispersion_imag
_atom_type_scat_source
C C 0.003 0.002
;
International Tables for Crystallography
(1992, Vol. C, Tables 4.2.6.8 and 6.1.1.4)
;
H H 0.000 0.000
;
International Tables for Crystallography
(1992, Vol. C, Table 6.1.1.4)
;
Fe Fe 0.346 0.844
;
International Tables for Crystallography
(1992, Vol. C, Tables 4.2.6.8 and 6.1.1.4)
;
S S 0.125 0.123
;
International Tables for Crystallography
(1992, Vol. C, Tables 4.2.6.8 and 6.1.1.4)
;

loop_
_geom_angle_atom_site_label_1
_geom_angle_atom_site_label_2
_geom_angle_atom_site_label_3
_geom_angle
_geom_angle_publ_flag
_geom_angle_site_symmetry_1
_geom_angle_site_symmetry_2
_geom_angle_site_symmetry_3
Fe(2) Fe(1) S(1) 53.709(13) yes . . .
Fe(2) Fe(1) C(1) 161.44(4) yes . . .
Fe(2) Fe(1) C(10) 50.00(4) yes . . .
S(1) Fe(1) C(1) 128.54(5) yes . . .
S(1) Fe(1) C(10) 103.20(4) yes . . .
C(1) Fe(1) C(10) 126.21(6) yes . . .
Fe(1) Fe(2) S(1) 54.187(13) yes . . .
Fe(1) Fe(2) C(10) 49.25(5) yes . . .
Fe(1) Fe(2) C(19) 145.53(4) yes . . .
S(1) Fe(2) C(10) 102.93(5) yes . . .
S(1) Fe(2) C(19) 134.16(5) yes . . .
C(10) Fe(2) C(19) 113.83(6) yes . . .
Fe(1) S(1) Fe(2) 72.103(15) yes . . .
Fe(1) S(1) C(28) 115.85(5) yes . . .
Fe(2) S(1) C(28) 110.48(6) yes . . .
Fe(1) C(1) C(2) 119.84(12) yes . . .
Fe(1) C(1) C(6) 122.43(12) yes . . .
C(2) C(1) C(6) 117.26(16) yes . . .
C(1) C(2) C(3) 120.82(15) yes . . .
C(1) C(2) C(7) 120.71(16) yes . . .
C(3) C(2) C(7) 118.46(16) yes . . .
C(2) C(3) C(4) 121.23(17) yes . . .
C(3) C(4) C(5) 118.35(16) yes . . .
C(3) C(4) C(8) 120.65(17) yes . . .
C(5) C(4) C(8) 120.97(16) yes . . .
C(4) C(5) C(6) 121.21(16) yes . . .
C(1) C(6) C(5) 121.01(17) yes . . .
C(1) C(6) C(9) 120.85(16) yes . . .
C(5) C(6) C(9) 118.12(15) yes . . .
Fe(1) C(10) Fe(2) 80.76(6) yes . . .
Fe(1) C(10) C(11) 110.79(12) yes . . .
Fe(1) C(10) C(15) 116.25(12) yes . . .
Fe(2) C(10) C(11) 114.18(10) yes . . .
Fe(2) C(10) C(15) 111.36(11) yes . . .
C(11) C(10) C(15) 117.91(16) yes . . .
C(10) C(11) C(12) 120.19(13) yes . . .
C(10) C(11) C(16) 122.33(16) yes . . .
C(12) C(11) C(16) 117.46(14) yes . . .
C(11) C(12) C(13) 121.35(15) yes . . .
C(12) C(13) C(14) 118.72(18) yes . . .
C(12) C(13) C(17) 120.17(15) yes . . .
C(14) C(13) C(17) 121.10(14) yes . . .
C(13) C(14) C(15) 121.44(14) yes . . .
C(10) C(15) C(14) 120.35(14) yes . . .
C(10) C(15) C(18) 120.83(17) yes . . .
C(14) C(15) C(18) 118.82(13) yes . . .
Fe(2) C(19) C(20) 120.05(11) yes . . .
Fe(2) C(19) C(24) 122.26(14) yes . . .
C(20) C(19) C(24) 117.42(15) yes . . .
C(19) C(20) C(21) 120.70(15) yes . . .
C(19) C(20) C(25) 120.22(15) yes . . .
C(21) C(20) C(25) 119.06(17) yes . . .
C(20) C(21) C(22) 121.46(18) yes . . .
C(21) C(22) C(23) 117.78(16) yes . . .
C(21) C(22) C(26) 121.69(19) yes . . .
C(23) C(22) C(26) 120.47(16) yes . . .
C(22) C(23) C(24) 122.00(15) yes . . .
C(19) C(24) C(23) 120.60(18) yes . . .
C(19) C(24) C(27) 121.40(16) yes . . .
C(23) C(24) C(27) 117.99(15) yes . . .
S(1) C(28) C(29) 119.13(12) yes . . .
S(1) C(28) C(33) 120.21(12) yes . . .
C(29) C(28) C(33) 120.50(12) yes . . .
C(28) C(29) C(30) 118.89(15) yes . . .
C(28) C(29) C(34) 122.91(12) yes . . .
C(30) C(29) C(34) 118.19(16) yes . . .
C(29) C(30) C(31) 121.27(16) yes . . .
C(30) C(31) C(32) 119.31(13) yes . . .
C(31) C(32) C(33) 121.69(15) yes . . .
C(28) C(33) C(32) 118.33(16) yes . . .
C(28) C(33) C(42) 123.90(12) yes . . .
C(32) C(33) C(42) 117.71(14) yes . . .
C(29) C(34) C(35) 119.32(16) yes . . .
C(29) C(34) C(39) 119.67(19) yes . . .
C(35) C(34) C(39) 120.95(17) yes . . .
C(34) C(35) C(36) 118.4(2) yes . . .
C(34) C(35) C(40) 121.28(18) yes . . .
C(36) C(35) C(40) 120.3(2) yes . . .
C(35) C(36) C(37) 121.1(2) yes . . .
C(36) C(37) C(38) 120.5(2) yes . . .
C(37) C(38) C(39) 120.8(2) yes . . .
C(34) C(39) C(38) 118.2(2) yes . . .
C(34) C(39) C(41) 120.98(18) yes . . .
C(38) C(39) C(41) 120.8(2) yes . . .
C(33) C(42) C(43) 120.32(14) yes . . .
C(33) C(42) C(47) 119.49(17) yes . . .
C(43) C(42) C(47) 119.81(16) yes . . .
C(42) C(43) C(44) 119.12(15) yes . . .
C(42) C(43) C(48) 122.38(16) yes . . .
C(44) C(43) C(48) 118.43(18) yes . . .
C(43) C(44) C(45) 120.82(19) yes . . .
C(44) C(45) C(46) 120.19(17) yes . . .
C(45) C(46) C(47) 120.88(16) yes . . .
C(42) C(47) C(46) 119.13(18) yes . . .
C(42) C(47) C(49) 121.38(16) yes . . .
C(46) C(47) C(49) 119.47(15) yes . . .
C(51) C(50) C(55) 117.67(15) yes . . .
C(51) C(50) C(56) 121.11(19) yes . . .
C(55) C(50) C(56) 121.21(19) yes . . .
C(50) C(51) C(52) 121.30(19) yes . . .
C(51) C(52) C(53) 120.1(2) yes . . .
C(52) C(53) C(54) 119.67(16) yes . . .
C(53) C(54) C(55) 119.8(2) yes . . .
C(50) C(55) C(54) 121.5(2) yes . . .
C(2) C(3) H(1) 119.4 no . . .
C(4) C(3) H(1) 119.4 no . . .
C(4) C(5) H(2) 119.4 no . . .
C(6) C(5) H(2) 119.4 no . . .
C(2) C(7) H(3) 109.5 no . . .
C(2) C(7) H(4) 109.5 no . . .
C(2) C(7) H(5) 109.5 no . . .
H(3) C(7) H(4) 109.5 no . . .
H(3) C(7) H(5) 109.5 no . . .
H(4) C(7) H(5) 109.5 no . . .
C(4) C(8) H(6) 109.4 no . . .
C(4) C(8) H(7) 109.5 no . . .
C(4) C(8) H(8) 109.5 no . . .
H(6) C(8) H(7) 109.5 no . . .
H(6) C(8) H(8) 109.5 no . . .
H(7) C(8) H(8) 109.5 no . . .
C(6) C(9) H(9) 109.4 no . . .
C(6) C(9) H(10) 109.5 no . . .
C(6) C(9) H(11) 109.4 no . . .
H(9) C(9) H(10) 109.5 no . . .
H(9) C(9) H(11) 109.5 no . . .
H(10) C(9) H(11) 109.5 no . . .
C(11) C(12) H(12) 119.3 no . . .
C(13) C(12) H(12) 119.4 no . . .
C(13) C(14) H(13) 119.3 no . . .
C(15) C(14) H(13) 119.3 no . . .
C(11) C(16) H(14) 109.5 no . . .
C(11) C(16) H(15) 109.5 no . . .
C(11) C(16) H(16) 109.5 no . . .
H(14) C(16) H(15) 109.5 no . . .
H(14) C(16) H(16) 109.5 no . . .
H(15) C(16) H(16) 109.5 no . . .
C(13) C(17) H(17) 109.5 no . . .
C(13) C(17) H(18) 109.5 no . . .
C(13) C(17) H(19) 109.5 no . . .
H(17) C(17) H(18) 109.5 no . . .
H(17) C(17) H(19) 109.5 no . . .
H(18) C(17) H(19) 109.5 no . . .
C(15) C(18) H(20) 109.5 no . . .
C(15) C(18) H(21) 109.5 no . . .
C(15) C(18) H(22) 109.4 no . . .
H(20) C(18) H(21) 109.5 no . . .
H(20) C(18) H(22) 109.5 no . . .
H(21) C(18) H(22) 109.5 no . . .
C(20) C(21) H(23) 119.3 no . . .
C(22) C(21) H(23) 119.3 no . . .
C(22) C(23) H(24) 118.9 no . . .
C(24) C(23) H(24) 119.1 no . . .
C(20) C(25) H(25) 109.5 no . . .
C(20) C(25) H(26) 109.4 no . . .
C(20) C(25) H(27) 109.4 no . . .
H(25) C(25) H(26) 109.5 no . . .
H(25) C(25) H(27) 109.5 no . . .
H(26) C(25) H(27) 109.5 no . . .
C(22) C(26) H(28) 109.4 no . . .
C(22) C(26) H(29) 109.5 no . . .
C(22) C(26) H(30) 109.5 no . . .
H(28) C(26) H(29) 109.5 no . . .
H(28) C(26) H(30) 109.5 no . . .
H(29) C(26) H(30) 109.5 no . . .
C(24) C(27) H(31) 109.5 no . . .
C(24) C(27) H(32) 109.5 no . . .
C(24) C(27) H(33) 109.4 no . . .
H(31) C(27) H(32) 109.5 no . . .
H(31) C(27) H(33) 109.5 no . . .
H(32) C(27) H(33) 109.5 no . . .
C(29) C(30) H(34) 119.4 no . . .
C(31) C(30) H(34) 119.3 no . . .
C(30) C(31) H(35) 120.4 no . . .
C(32) C(31) H(35) 120.3 no . . .
C(31) C(32) H(36) 119.1 no . . .
C(33) C(32) H(36) 119.2 no . . .
C(35) C(36) H(37) 119.5 no . . .
C(37) C(36) H(37) 119.5 no . . .
C(36) C(37) H(38) 119.7 no . . .
C(38) C(37) H(38) 119.8 no . . .
C(37) C(38) H(39) 119.6 no . . .
C(39) C(38) H(39) 119.6 no . . .
C(35) C(40) H(40) 109.5 no . . .
C(35) C(40) H(41) 109.5 no . . .
C(35) C(40) H(42) 109.5 no . . .
H(40) C(40) H(41) 109.5 no . . .
H(40) C(40) H(42) 109.5 no . . .
H(41) C(40) H(42) 109.5 no . . .
C(39) C(41) H(43) 109.5 no . . .
C(39) C(41) H(44) 109.5 no . . .
C(39) C(41) H(45) 109.4 no . . .
H(43) C(41) H(44) 109.5 no . . .
H(43) C(41) H(45) 109.5 no . . .
H(44) C(41) H(45) 109.5 no . . .
C(43) C(44) H(46) 119.6 no . . .
C(45) C(44) H(46) 119.6 no . . .
C(44) C(45) H(47) 119.9 no . . .
C(46) C(45) H(47) 119.9 no . . .
C(45) C(46) H(48) 119.6 no . . .
C(47) C(46) H(48) 119.6 no . . .
C(43) C(48) H(49) 109.5 no . . .
C(43) C(48) H(50) 109.4 no . . .
C(43) C(48) H(51) 109.5 no . . .
H(49) C(48) H(50) 109.5 no . . .
H(49) C(48) H(51) 109.5 no . . .
H(50) C(48) H(51) 109.5 no . . .
C(47) C(49) H(52) 109.5 no . . .
C(47) C(49) H(53) 109.4 no . . .
C(47) C(49) H(54) 109.5 no . . .
H(52) C(49) H(53) 109.5 no . . .
H(52) C(49) H(54) 109.5 no . . .
H(53) C(49) H(54) 109.5 no . . .
C(50) C(51) H(55) 119.3 no . . .
C(52) C(51) H(55) 119.4 no . . .
C(51) C(52) H(56) 120.0 no . . .
C(53) C(52) H(56) 120.0 no . . .
C(52) C(53) H(57) 120.2 no . . .
C(54) C(53) H(57) 120.2 no . . .
C(53) C(54) H(58) 120.1 no . . .
C(55) C(54) H(58) 120.1 no . . .
C(50) C(55) H(59) 119.2 no . . .
C(54) C(55) H(59) 119.3 no . . .
C(50) C(56) H(60) 109.4 no . . .
C(50) C(56) H(61) 109.5 no . . .
C(50) C(56) H(62) 109.5 no . . .
H(60) C(56) H(61) 109.5 no . . .
H(60) C(56) H(62) 109.5 no . . .
H(61) C(56) H(62) 109.5 no . . .

loop_
_geom_bond_atom_site_label_1
_geom_bond_atom_site_label_2
_geom_bond_distance
_geom_bond_publ_flag
_geom_bond_site_symmetry_1
_geom_bond_site_symmetry_2
Fe(1) Fe(2) 2.7505(3) yes . .
Fe(1) S(1) 2.3439(5) yes . .
Fe(1) C(1) 2.0171(17) yes . .
Fe(1) C(10) 2.111(2) yes . .
Fe(2) S(1) 2.3297(5) yes . .
Fe(2) C(10) 2.1346(17) yes . .
Fe(2) C(19) 2.0195(17) yes . .
S(1) C(28) 1.7921(13) yes . .
C(1) C(2) 1.412(2) yes . .
C(1) C(6) 1.407(2) yes . .
C(2) C(3) 1.395(2) yes . .
C(2) C(7) 1.509(2) yes . .
C(3) C(4) 1.391(2) yes . .
C(4) C(5) 1.388(2) yes . .
C(4) C(8) 1.512(2) yes . .
C(5) C(6) 1.395(2) yes . .
C(6) C(9) 1.518(2) yes . .
C(10) C(11) 1.421(2) yes . .
C(10) C(15) 1.416(2) yes . .
C(11) C(12) 1.391(2) yes . .
C(11) C(16) 1.511(2) yes . .
C(12) C(13) 1.391(2) yes . .
C(13) C(14) 1.390(2) yes . .
C(13) C(17) 1.506(3) yes . .
C(14) C(15) 1.388(2) yes . .
C(15) C(18) 1.511(2) yes . .
C(19) C(20) 1.413(2) yes . .
C(19) C(24) 1.405(2) yes . .
C(20) C(21) 1.397(2) yes . .
C(20) C(25) 1.507(2) yes . .
C(21) C(22) 1.389(2) yes . .
C(22) C(23) 1.388(3) yes . .
C(22) C(26) 1.509(2) yes . .
C(23) C(24) 1.393(2) yes . .
C(24) C(27) 1.512(3) yes . .
C(28) C(29) 1.408(2) yes . .
C(28) C(33) 1.407(2) yes . .
C(29) C(30) 1.3927(19) yes . .
C(29) C(34) 1.498(2) yes . .
C(30) C(31) 1.382(2) yes . .
C(31) C(32) 1.385(2) yes . .
C(32) C(33) 1.3947(19) yes . .
C(33) C(42) 1.500(2) yes . .
C(34) C(35) 1.406(3) yes . .
C(34) C(39) 1.400(2) yes . .
C(35) C(36) 1.392(3) yes . .
C(35) C(40) 1.499(3) yes . .
C(36) C(37) 1.375(3) yes . .
C(37) C(38) 1.370(4) yes . .
C(38) C(39) 1.406(3) yes . .
C(39) C(41) 1.497(3) yes . .
C(42) C(43) 1.407(2) yes . .
C(42) C(47) 1.409(2) yes . .
C(43) C(44) 1.397(2) yes . .
C(43) C(48) 1.505(2) yes . .
C(44) C(45) 1.377(2) yes . .
C(45) C(46) 1.380(3) yes . .
C(46) C(47) 1.392(2) yes . .
C(47) C(49) 1.506(3) yes . .
C(50) C(51) 1.396(3) yes . .
C(50) C(55) 1.389(3) yes . .
C(50) C(56) 1.508(2) yes . .
C(51) C(52) 1.383(2) yes . .
C(52) C(53) 1.382(3) yes . .
C(53) C(54) 1.387(3) yes . .
C(54) C(55) 1.386(2) yes . .
C(3) H(1) 0.950 no . .
C(5) H(2) 0.950 no . .
C(7) H(3) 0.950 no . .
C(7) H(4) 0.950 no . .
C(7) H(5) 0.950 no . .
C(8) H(6) 0.950 no . .
C(8) H(7) 0.950 no . .
C(8) H(8) 0.950 no . .
C(9) H(9) 0.950 no . .
C(9) H(10) 0.950 no . .
C(9) H(11) 0.950 no . .
C(12) H(12) 0.950 no . .
C(14) H(13) 0.950 no . .
C(16) H(14) 0.950 no . .
C(16) H(15) 0.950 no . .
C(16) H(16) 0.950 no . .
C(17) H(17) 0.950 no . .
C(17) H(18) 0.950 no . .
C(17) H(19) 0.950 no . .
C(18) H(20) 0.950 no . .
C(18) H(21) 0.950 no . .
C(18) H(22) 0.950 no . .
C(21) H(23) 0.950 no . .
C(23) H(24) 0.950 no . .
C(25) H(25) 0.950 no . .
C(25) H(26) 0.950 no . .
C(25) H(27) 0.950 no . .
C(26) H(28) 0.950 no . .
C(26) H(29) 0.950 no . .
C(26) H(30) 0.950 no . .
C(27) H(31) 0.950 no . .
C(27) H(32) 0.950 no . .
C(27) H(33) 0.950 no . .
C(30) H(34) 0.950 no . .
C(31) H(35) 0.950 no . .
C(32) H(36) 0.950 no . .
C(36) H(37) 0.950 no . .
C(37) H(38) 0.950 no . .
C(38) H(39) 0.950 no . .
C(40) H(40) 0.950 no . .
C(40) H(41) 0.950 no . .
C(40) H(42) 0.950 no . .
C(41) H(43) 0.950 no . .
C(41) H(44) 0.950 no . .
C(41) H(45) 0.950 no . .
C(44) H(46) 0.950 no . .
C(45) H(47) 0.950 no . .
C(46) H(48) 0.950 no . .
C(48) H(49) 0.950 no . .
C(48) H(50) 0.950 no . .
C(48) H(51) 0.950 no . .
C(49) H(52) 0.950 no . .
C(49) H(53) 0.950 no . .
C(49) H(54) 0.950 no . .
C(51) H(55) 0.950 no . .
C(52) H(56) 0.950 no . .
C(53) H(57) 0.950 no . .
C(54) H(58) 0.950 no . .
C(55) H(59) 0.950 no . .
C(56) H(60) 0.950 no . .
C(56) H(61) 0.950 no . .
C(56) H(62) 0.950 no . .

loop_
_geom_contact_atom_site_label_1
_geom_contact_atom_site_label_2
_geom_contact_distance
_geom_contact_publ_flag
_geom_contact_site_symmetry_1
_geom_contact_site_symmetry_2
C(12) C(27) 3.600(2) ? . 1_655
C(27) C(12) 3.600(2) ? . 1_455
C(1) H(56) 3.262 ? . .
C(1) H(57) 3.184 ? . .
C(2) H(8) 3.116 ? . 2_566
C(2) H(56) 3.192 ? . .
C(3) H(1) 3.302 ? . 2_566
C(3) H(8) 2.957 ? . 2_566
C(3) H(55) 3.278 ? . 2_566
C(3) H(56) 3.166 ? . .
C(4) H(1) 3.339 ? . 2_566
C(4) H(11) 3.534 ? . 2_666
C(4) H(56) 3.220 ? . .
C(5) H(11) 3.344 ? . 2_666
C(5) H(56) 3.218 ? . .
C(6) H(56) 3.228 ? . .
C(6) H(57) 3.104 ? . .
C(7) H(7) 3.511 ? . 2_566
C(7) H(8) 3.088 ? . 2_566
C(7) H(12) 3.008 ? . 1_455
C(7) H(19) 3.580 ? . 1_455
C(8) H(1) 3.297 ? . 2_566
C(8) H(3) 3.572 ? . 2_566
C(8) H(4) 3.269 ? . 2_566
C(8) H(11) 3.443 ? . 2_666
C(8) H(19) 3.497 ? . 2_666
C(8) H(56) 3.467 ? . 2_566
C(8) H(58) 3.459 ? . 2_666
C(8) H(61) 3.541 ? . 1_545
C(9) H(4) 3.141 ? . 1_655
C(9) H(7) 3.286 ? . 2_666
C(9) H(57) 3.163 ? . .
C(12) H(3) 3.145 ? . 1_655
C(12) H(4) 3.549 ? . 1_655
C(12) H(31) 3.264 ? . 1_655
C(12) H(32) 3.143 ? . 1_655
C(13) H(31) 3.474 ? . 1_655
C(13) H(58) 3.502 ? . .
C(14) H(57) 3.105 ? . .
C(14) H(58) 3.032 ? . .
C(15) H(57) 2.992 ? . .
C(16) H(42) 3.468 ? . 1_655
C(17) H(3) 3.461 ? . 1_655
C(17) H(21) 3.486 ? . 1_655
C(17) H(31) 3.533 ? . 1_655
C(17) H(44) 3.117 ? . 1_565
C(17) H(58) 3.552 ? . .
C(17) H(61) 3.281 ? . 2_676
C(17) H(62) 3.589 ? . 2_676
C(18) H(18) 3.455 ? . 1_455
C(18) H(19) 3.534 ? . 1_455
C(18) H(57) 3.180 ? . .
C(20) H(41) 3.554 ? . 1_565
C(20) H(46) 3.370 ? . 2_667
C(21) H(41) 2.958 ? . 1_565
C(21) H(46) 3.165 ? . 2_667
C(22) H(41) 3.018 ? . 1_565
C(22) H(48) 3.440 ? . 2_567
C(22) H(53) 3.491 ? . 2_567
C(23) H(35) 3.209 ? . 1_465
C(23) H(48) 3.153 ? . 2_567
C(25) H(31) 3.265 ? . 1_655
C(25) H(34) 3.078 ? . 1_565
C(25) H(35) 3.408 ? . 1_565
C(25) H(46) 3.250 ? . 2_667
C(25) H(47) 3.349 ? . 2_667
C(26) H(41) 3.309 ? . 1_565
C(26) H(49) 3.389 ? . 1_465
C(26) H(49) 3.471 ? . 2_667
C(26) H(53) 2.973 ? . 2_567
C(26) H(54) 3.182 ? . 1_565
C(27) H(12) 3.147 ? . 1_455
C(27) H(18) 3.282 ? . 1_455
C(30) H(23) 3.147 ? . 1_545
C(30) H(24) 3.338 ? . 1_645
C(30) H(25) 3.445 ? . 1_545
C(30) H(26) 3.177 ? . 1_545
C(31) H(23) 2.942 ? . 1_545
C(31) H(24) 2.816 ? . 1_645
C(31) H(26) 3.067 ? . 1_545
C(31) H(29) 3.392 ? . 1_645
C(32) H(23) 3.578 ? . 1_545
C(32) H(29) 3.350 ? . 1_645
C(32) H(36) 3.002 ? . 2_657
C(34) H(13) 3.459 ? . 1_545
C(35) H(13) 3.312 ? . 1_545
C(36) H(13) 3.084 ? . 1_545
C(36) H(55) 3.509 ? . 2_566
C(36) H(60) 3.532 ? . 2_566
C(36) H(62) 3.485 ? . 2_566
C(37) H(13) 3.023 ? . 1_545
C(37) H(55) 3.352 ? . 2_566
C(37) H(58) 3.240 ? . 1_545
C(37) H(59) 3.562 ? . 1_545
C(38) H(13) 3.178 ? . 1_545
C(38) H(17) 2.944 ? . 1_545
C(38) H(58) 3.516 ? . 1_545
C(39) H(13) 3.405 ? . 1_545
C(39) H(17) 3.025 ? . 1_545
C(40) H(14) 3.404 ? . 1_455
C(40) H(28) 3.178 ? . 1_545
C(41) H(17) 3.174 ? . 1_545
C(41) H(18) 3.481 ? . 1_545
C(41) H(40) 3.335 ? . 1_655
C(41) H(62) 3.295 ? . 2_666
C(42) H(36) 3.381 ? . 2_657
C(44) H(23) 3.226 ? . 2_667
C(44) H(26) 3.037 ? . 2_667
C(44) H(35) 3.196 ? . 2_657
C(44) H(46) 3.320 ? . 2_667
C(45) H(24) 3.564 ? . 2_567
C(45) H(26) 3.015 ? . 2_667
C(45) H(35) 3.030 ? . 2_657
C(45) H(46) 3.577 ? . 2_667
C(45) H(48) 3.413 ? . 2_567
C(46) H(24) 3.318 ? . 2_567
C(46) H(29) 3.441 ? . 2_567
C(46) H(35) 3.270 ? . 2_657
C(46) H(48) 3.459 ? . 2_567
C(47) H(29) 3.361 ? . 2_567
C(48) H(28) 3.501 ? . 1_645
C(48) H(30) 3.407 ? . 2_667
C(48) H(53) 3.151 ? . 1_655
C(49) H(28) 3.378 ? . 1_545
C(49) H(29) 3.122 ? . 2_567
C(49) H(30) 3.424 ? . 1_545
C(49) H(30) 3.548 ? . 2_567
C(49) H(50) 3.272 ? . 1_455
C(50) H(60) 3.166 ? . 2_576
C(51) H(1) 3.288 ? . 2_566
C(51) H(2) 3.342 ? . 2_666
C(51) H(11) 3.354 ? . 2_666
C(51) H(38) 3.510 ? . 2_566
C(51) H(60) 3.198 ? . 2_576
C(51) H(61) 3.594 ? . 2_576
C(52) H(1) 3.363 ? . 2_566
C(52) H(2) 2.938 ? . 2_666
C(52) H(8) 3.357 ? . 2_566
C(52) H(11) 3.337 ? . 2_666
C(52) H(60) 3.188 ? . 2_576
C(52) H(61) 3.579 ? . 2_576
C(53) H(2) 2.840 ? . 2_666
C(53) H(7) 3.366 ? . 2_666
C(53) H(9) 3.418 ? . .
C(53) H(13) 3.587 ? . .
C(53) H(20) 2.998 ? . .
C(53) H(60) 3.121 ? . 2_576
C(54) H(2) 3.154 ? . 2_666
C(54) H(6) 3.368 ? . 2_666
C(54) H(7) 3.257 ? . 2_666
C(54) H(13) 3.273 ? . .
C(54) H(20) 3.467 ? . .
C(54) H(38) 3.167 ? . 1_565
C(54) H(60) 3.072 ? . 2_576
C(55) H(2) 3.522 ? . 2_666
C(55) H(6) 3.546 ? . 1_565
C(55) H(38) 3.073 ? . 1_565
C(55) H(60) 3.093 ? . 2_576
C(56) H(17) 3.481 ? . 2_676
C(56) H(19) 3.518 ? . 2_676
C(56) H(20) 3.304 ? . 2_576
C(56) H(37) 3.168 ? . 2_566
C(56) H(39) 3.582 ? . 2_666
C(56) H(45) 3.501 ? . 2_666
H(1) C(3) 3.302 ? . 2_566
H(1) C(4) 3.339 ? . 2_566
H(1) C(8) 3.297 ? . 2_566
H(1) C(51) 3.288 ? . 2_566
H(1) C(52) 3.363 ? . 2_566
H(1) H(1) 3.096 ? . 2_566
H(1) H(7) 3.438 ? . 2_566
H(1) H(8) 2.718 ? . 2_566
H(1) H(11) 3.447 ? . 1_455
H(1) H(55) 2.613 ? . 2_566
H(1) H(56) 2.776 ? . 2_566
H(2) C(51) 3.342 ? . 2_666
H(2) C(52) 2.938 ? . 2_666
H(2) C(53) 2.840 ? . 2_666
H(2) C(54) 3.154 ? . 2_666
H(2) C(55) 3.522 ? . 2_666
H(2) H(2) 3.286 ? . 2_666
H(2) H(11) 2.994 ? . 2_666
H(2) H(56) 3.289 ? . 2_666
H(2) H(57) 3.147 ? . 2_666
H(3) C(8) 3.572 ? . 2_566
H(3) C(12) 3.145 ? . 1_455
H(3) C(17) 3.461 ? . 1_455
H(3) H(7) 3.353 ? . 2_566
H(3) H(8) 2.934 ? . 2_566
H(3) H(12) 2.489 ? . 1_455
H(3) H(19) 2.709 ? . 1_455
H(4) C(8) 3.269 ? . 2_566
H(4) C(9) 3.141 ? . 1_455
H(4) C(12) 3.549 ? . 1_455
H(4) H(7) 2.900 ? . 2_566
H(4) H(8) 2.789 ? . 2_566
H(4) H(9) 2.997 ? . 1_455
H(4) H(10) 3.021 ? . 1_455
H(4) H(11) 2.874 ? . 1_455
H(4) H(12) 3.149 ? . 1_455
H(4) H(14) 3.449 ? . 1_455
H(5) H(12) 2.917 ? . 1_455
H(5) H(14) 3.149 ? . 1_455
H(6) C(54) 3.368 ? . 2_666
H(6) C(55) 3.546 ? . 1_545
H(6) H(19) 3.333 ? . 2_666
H(6) H(55) 3.535 ? . 2_566
H(6) H(56) 3.572 ? . 2_566
H(6) H(58) 3.029 ? . 2_666
H(6) H(59) 2.685 ? . 1_545
H(6) H(61) 2.813 ? . 1_545
H(7) C(7) 3.511 ? . 2_566
H(7) C(9) 3.286 ? . 2_666
H(7) C(53) 3.366 ? . 2_666
H(7) C(54) 3.257 ? . 2_666
H(7) H(1) 3.438 ? . 2_566
H(7) H(3) 3.353 ? . 2_566
H(7) H(4) 2.900 ? . 2_566
H(7) H(9) 2.952 ? . 2_666
H(7) H(11) 2.744 ? . 2_666
H(7) H(19) 3.230 ? . 2_666
H(7) H(57) 3.214 ? . 2_666
H(7) H(58) 3.018 ? . 2_666
H(8) C(2) 3.116 ? . 2_566
H(8) C(3) 2.957 ? . 2_566
H(8) C(7) 3.088 ? . 2_566
H(8) C(52) 3.357 ? . 2_566
H(8) H(1) 2.718 ? . 2_566
H(8) H(3) 2.934 ? . 2_566
H(8) H(4) 2.789 ? . 2_566
H(8) H(19) 3.350 ? . 2_666
H(8) H(55) 3.521 ? . 2_566
H(8) H(56) 2.666 ? . 2_566
H(8) H(61) 3.473 ? . 1_545
H(9) C(53) 3.418 ? . .
H(9) H(4) 2.997 ? . 1_655
H(9) H(7) 2.952 ? . 2_666
H(9) H(57) 2.613 ? . .
H(10) H(4) 3.021 ? . 1_655
H(10) H(55) 3.458 ? . 2_666
H(11) C(4) 3.534 ? . 2_666
H(11) C(5) 3.344 ? . 2_666
H(11) C(8) 3.443 ? . 2_666
H(11) C(51) 3.354 ? . 2_666
H(11) C(52) 3.337 ? . 2_666
H(11) H(1) 3.447 ? . 1_655
H(11) H(2) 2.994 ? . 2_666
H(11) H(4) 2.874 ? . 1_655
H(11) H(7) 2.744 ? . 2_666
H(11) H(55) 3.289 ? . 2_666
H(11) H(56) 3.256 ? . 2_666
H(11) H(57) 3.363 ? . .
H(12) C(7) 3.008 ? . 1_655
H(12) C(27) 3.147 ? . 1_655
H(12) H(3) 2.489 ? . 1_655
H(12) H(4) 3.149 ? . 1_655
H(12) H(5) 2.917 ? . 1_655
H(12) H(31) 3.052 ? . 1_655
H(12) H(32) 2.503 ? . 1_655
H(12) H(33) 3.465 ? . 1_655
H(13) C(34) 3.459 ? . 1_565
H(13) C(35) 3.312 ? . 1_565
H(13) C(36) 3.084 ? . 1_565
H(13) C(37) 3.023 ? . 1_565
H(13) C(38) 3.178 ? . 1_565
H(13) C(39) 3.405 ? . 1_565
H(13) C(53) 3.587 ? . .
H(13) C(54) 3.273 ? . .
H(13) H(34) 3.585 ? . 1_565
H(13) H(37) 3.510 ? . 1_565
H(13) H(38) 3.425 ? . 1_565
H(13) H(57) 3.243 ? . .
H(13) H(58) 2.622 ? . .
H(14) C(40) 3.404 ? . 1_655
H(14) H(4) 3.449 ? . 1_655
H(14) H(5) 3.149 ? . 1_655
H(14) H(40) 3.007 ? . 1_655
H(14) H(42) 2.959 ? . 1_655
H(15) H(33) 3.598 ? . 1_655
H(15) H(42) 3.144 ? . 1_655
H(15) H(52) 2.865 ? . 1_655
H(17) C(38) 2.944 ? . 1_565
H(17) C(39) 3.025 ? . 1_565
H(17) C(41) 3.174 ? . 1_565
H(17) C(56) 3.481 ? . 2_676
H(17) H(39) 2.896 ? . 1_565
H(17) H(44) 2.705 ? . 1_565
H(17) H(45) 3.329 ? . 1_565
H(17) H(58) 3.037 ? . .
H(17) H(61) 2.940 ? . 2_676
H(17) H(62) 3.131 ? . 2_676
H(18) C(18) 3.455 ? . 1_655
H(18) C(27) 3.282 ? . 1_655
H(18) C(41) 3.481 ? . 1_565
H(18) H(20) 3.541 ? . 1_655
H(18) H(21) 3.063 ? . 1_655
H(18) H(22) 3.216 ? . 1_655
H(18) H(31) 2.805 ? . 1_655
H(18) H(32) 2.975 ? . 1_655
H(18) H(34) 3.347 ? . 1_565
H(18) H(44) 2.661 ? . 1_565
H(19) C(7) 3.580 ? . 1_655
H(19) C(8) 3.497 ? . 2_666
H(19) C(18) 3.534 ? . 1_655
H(19) C(56) 3.518 ? . 2_676
H(19) H(3) 2.709 ? . 1_655
H(19) H(6) 3.333 ? . 2_666
H(19) H(7) 3.230 ? . 2_666
H(19) H(8) 3.350 ? . 2_666
H(19) H(20) 3.362 ? . 1_655
H(19) H(21) 3.018 ? . 1_655
H(19) H(61) 2.813 ? . 2_676
H(19) H(62) 3.443 ? . 2_676
H(20) C(53) 2.998 ? . .
H(20) C(54) 3.467 ? . .
H(20) C(56) 3.304 ? . 2_576
H(20) H(18) 3.541 ? . 1_455
H(20) H(19) 3.362 ? . 1_455
H(20) H(37) 3.434 ? . 1_565
H(20) H(57) 2.674 ? . .
H(20) H(58) 3.502 ? . .
H(20) H(60) 2.796 ? . 2_576
H(20) H(61) 3.322 ? . 2_576
H(20) H(62) 3.272 ? . 2_576
H(21) C(17) 3.486 ? . 1_455
H(21) H(18) 3.063 ? . 1_455
H(21) H(19) 3.018 ? . 1_455
H(21) H(57) 3.422 ? . .
H(22) H(18) 3.216 ? . 1_455
H(22) H(37) 3.555 ? . 1_565
H(22) H(40) 3.431 ? . 1_565
H(22) H(41) 3.320 ? . 1_565
H(23) C(30) 3.147 ? . 1_565
H(23) C(31) 2.942 ? . 1_565
H(23) C(32) 3.578 ? . 1_565
H(23) C(44) 3.226 ? . 2_667
H(23) H(34) 3.249 ? . 1_565
H(23) H(35) 2.917 ? . 1_565
H(23) H(41) 3.068 ? . 1_565
H(23) H(46) 2.813 ? . 2_667
H(23) H(49) 3.090 ? . 2_667
H(23) H(50) 3.592 ? . 2_667
H(24) C(30) 3.338 ? . 1_465
H(24) C(31) 2.816 ? . 1_465
H(24) C(45) 3.564 ? . 2_567
H(24) C(46) 3.318 ? . 2_567
H(24) H(34) 3.243 ? . 1_465
H(24) H(35) 2.269 ? . 1_465
H(24) H(47) 3.517 ? . 2_567
H(24) H(48) 3.063 ? . 2_567
H(25) C(30) 3.445 ? . 1_565
H(25) H(31) 2.894 ? . 1_655
H(25) H(34) 2.673 ? . 1_565
H(26) C(30) 3.177 ? . 1_565
H(26) C(31) 3.067 ? . 1_565
H(26) C(44) 3.037 ? . 2_667
H(26) C(45) 3.015 ? . 2_667
H(26) H(31) 2.978 ? . 1_655
H(26) H(33) 3.554 ? . 1_655
H(26) H(34) 2.732 ? . 1_565
H(26) H(35) 2.527 ? . 1_565
H(26) H(46) 2.722 ? . 2_667
H(26) H(47) 2.700 ? . 2_667
H(27) H(31) 3.411 ? . 1_655
H(27) H(33) 3.570 ? . 1_655
H(27) H(46) 3.271 ? . 2_667
H(27) H(47) 3.135 ? . 2_667
H(28) C(40) 3.178 ? . 1_565
H(28) C(48) 3.501 ? . 1_465
H(28) C(49) 3.378 ? . 1_565
H(28) H(40) 3.305 ? . 1_565
H(28) H(41) 2.776 ? . 1_565
H(28) H(42) 2.947 ? . 1_565
H(28) H(49) 3.135 ? . 1_465
H(28) H(51) 3.053 ? . 1_465
H(28) H(52) 3.508 ? . 1_565
H(28) H(53) 3.352 ? . 1_565
H(28) H(54) 2.776 ? . 1_565
H(29) C(31) 3.392 ? . 1_465
H(29) C(32) 3.350 ? . 1_465
H(29) C(46) 3.441 ? . 2_567
H(29) C(47) 3.361 ? . 2_567
H(29) C(49) 3.122 ? . 2_567
H(29) H(30) 3.405 ? . 2_577
H(29) H(35) 3.141 ? . 1_465
H(29) H(36) 3.045 ? . 1_465
H(29) H(48) 3.295 ? . 2_567
H(29) H(49) 2.991 ? . 1_465
H(29) H(51) 3.434 ? . 1_465
H(29) H(53) 2.518 ? . 2_567
H(29) H(54) 3.184 ? . 2_567
H(30) C(48) 3.407 ? . 2_667
H(30) C(49) 3.424 ? . 1_565
H(30) C(49) 3.548 ? . 2_567
H(30) H(29) 3.405 ? . 2_577
H(30) H(30) 3.079 ? . 2_577
H(30) H(49) 3.511 ? . 1_465
H(30) H(49) 2.592 ? . 2_667
H(30) H(50) 3.425 ? . 2_667
H(30) H(53) 3.289 ? . 1_565
H(30) H(53) 2.728 ? . 2_567
H(30) H(54) 2.717 ? . 1_565
H(30) H(54) 3.599 ? . 2_567
H(31) C(12) 3.264 ? . 1_455
H(31) C(13) 3.474 ? . 1_455
H(31) C(17) 3.533 ? . 1_455
H(31) C(25) 3.265 ? . 1_455
H(31) H(12) 3.052 ? . 1_455
H(31) H(18) 2.805 ? . 1_455
H(31) H(25) 2.894 ? . 1_455
H(31) H(26) 2.978 ? . 1_455
H(31) H(27) 3.411 ? . 1_455
H(31) H(34) 3.131 ? . 1_465
H(31) H(35) 3.421 ? . 1_465
H(32) C(12) 3.143 ? . 1_455
H(32) H(12) 2.503 ? . 1_455
H(32) H(18) 2.975 ? . 1_455
H(33) H(12) 3.465 ? . 1_455
H(33) H(15) 3.598 ? . 1_455
H(33) H(26) 3.554 ? . 1_455
H(33) H(27) 3.570 ? . 1_455
H(33) H(47) 3.167 ? . 2_567
H(34) C(25) 3.078 ? . 1_545
H(34) H(13) 3.585 ? . 1_545
H(34) H(18) 3.347 ? . 1_545
H(34) H(23) 3.249 ? . 1_545
H(34) H(24) 3.243 ? . 1_645
H(34) H(25) 2.673 ? . 1_545
H(34) H(26) 2.732 ? . 1_545
H(34) H(31) 3.131 ? . 1_645
H(35) C(23) 3.209 ? . 1_645
H(35) C(25) 3.408 ? . 1_545
H(35) C(44) 3.196 ? . 2_657
H(35) C(45) 3.030 ? . 2_657
H(35) C(46) 3.270 ? . 2_657
H(35) H(23) 2.917 ? . 1_545
H(35) H(24) 2.269 ? . 1_645
H(35) H(26) 2.527 ? . 1_545
H(35) H(29) 3.141 ? . 1_645
H(35) H(31) 3.421 ? . 1_645
H(35) H(46) 3.546 ? . 2_657
H(35) H(47) 3.310 ? . 2_657
H(36) C(32) 3.002 ? . 2_657
H(36) C(42) 3.381 ? . 2_657
H(36) H(29) 3.045 ? . 1_645
H(36) H(36) 2.202 ? . 2_657
H(37) C(56) 3.168 ? . 2_566
H(37) H(13) 3.510 ? . 1_545
H(37) H(20) 3.434 ? . 1_545
H(37) H(22) 3.555 ? . 1_545
H(37) H(45) 3.367 ? . 1_455
H(37) H(55) 3.007 ? . 2_566
H(37) H(60) 2.922 ? . 2_566
H(37) H(62) 2.602 ? . 2_566
H(38) C(51) 3.510 ? . 2_566
H(38) C(54) 3.167 ? . 1_545
H(38) C(55) 3.073 ? . 1_545
H(38) H(13) 3.425 ? . 1_545
H(38) H(55) 2.689 ? . 2_566
H(38) H(58) 2.916 ? . 1_545
H(38) H(59) 2.741 ? . 1_545
H(38) H(60) 3.103 ? . 2_566
H(39) C(56) 3.582 ? . 2_666
H(39) H(17) 2.896 ? . 1_545
H(39) H(58) 3.408 ? . 1_545
H(39) H(59) 3.543 ? . 2_666
H(39) H(61) 3.511 ? . 2_666
H(39) H(62) 3.147 ? . 2_666
H(40) C(41) 3.335 ? . 1_455
H(40) H(14) 3.007 ? . 1_455
H(40) H(22) 3.431 ? . 1_545
H(40) H(28) 3.305 ? . 1_545
H(40) H(43) 3.165 ? . 1_455
H(40) H(44) 3.026 ? . 1_455
H(40) H(45) 3.261 ? . 1_455
H(41) C(20) 3.554 ? . 1_545
H(41) C(21) 2.958 ? . 1_545
H(41) C(22) 3.018 ? . 1_545
H(41) C(26) 3.309 ? . 1_545
H(41) H(22) 3.320 ? . 1_545
H(41) H(23) 3.068 ? . 1_545
H(41) H(28) 2.776 ? . 1_545
H(42) C(16) 3.468 ? . 1_455
H(42) H(14) 2.959 ? . 1_455
H(42) H(15) 3.144 ? . 1_455
H(42) H(28) 2.947 ? . 1_545
H(43) H(40) 3.165 ? . 1_655
H(44) C(17) 3.117 ? . 1_545
H(44) H(17) 2.705 ? . 1_545
H(44) H(18) 2.661 ? . 1_545
H(44) H(40) 3.026 ? . 1_655
H(44) H(62) 3.184 ? . 2_666
H(45) C(56) 3.501 ? . 2_666
H(45) H(17) 3.329 ? . 1_545
H(45) H(37) 3.367 ? . 1_655
H(45) H(40) 3.261 ? . 1_655
H(45) H(62) 2.606 ? . 2_666
H(46) C(20) 3.370 ? . 2_667
H(46) C(21) 3.165 ? . 2_667
H(46) C(25) 3.250 ? . 2_667
H(46) C(44) 3.320 ? . 2_667
H(46) C(45) 3.577 ? . 2_667
H(46) H(23) 2.813 ? . 2_667
H(46) H(26) 2.722 ? . 2_667
H(46) H(27) 3.271 ? . 2_667
H(46) H(35) 3.546 ? . 2_657
H(46) H(46) 2.611 ? . 2_667
H(46) H(47) 3.126 ? . 2_667
H(47) C(25) 3.349 ? . 2_667
H(47) H(24) 3.517 ? . 2_567
H(47) H(26) 2.700 ? . 2_667
H(47) H(27) 3.135 ? . 2_667
H(47) H(33) 3.167 ? . 2_567
H(47) H(35) 3.310 ? . 2_657
H(47) H(46) 3.126 ? . 2_667
H(47) H(48) 2.791 ? . 2_567
H(47) H(50) 3.568 ? . 2_667
H(48) C(22) 3.440 ? . 2_567
H(48) C(23) 3.153 ? . 2_567
H(48) C(45) 3.413 ? . 2_567
H(48) C(46) 3.459 ? . 2_567
H(48) H(24) 3.063 ? . 2_567
H(48) H(29) 3.295 ? . 2_567
H(48) H(47) 2.791 ? . 2_567
H(48) H(48) 2.886 ? . 2_567
H(49) C(26) 3.389 ? . 1_645
H(49) C(26) 3.471 ? . 2_667
H(49) H(23) 3.090 ? . 2_667
H(49) H(28) 3.135 ? . 1_645
H(49) H(29) 2.991 ? . 1_645
H(49) H(30) 3.511 ? . 1_645
H(49) H(30) 2.592 ? . 2_667
H(49) H(53) 2.961 ? . 1_655
H(50) C(49) 3.272 ? . 1_655
H(50) H(23) 3.592 ? . 2_667
H(50) H(30) 3.425 ? . 2_667
H(50) H(47) 3.568 ? . 2_667
H(50) H(52) 3.080 ? . 1_655
H(50) H(53) 2.626 ? . 1_655
H(51) H(28) 3.053 ? . 1_645
H(51) H(29) 3.434 ? . 1_645
H(51) H(52) 3.572 ? . 1_655
H(51) H(53) 3.404 ? . 1_655
H(52) H(15) 2.865 ? . 1_455
H(52) H(28) 3.508 ? . 1_545
H(52) H(50) 3.080 ? . 1_455
H(52) H(51) 3.572 ? . 1_455
H(53) C(22) 3.491 ? . 2_567
H(53) C(26) 2.973 ? . 2_567
H(53) C(48) 3.151 ? . 1_455
H(53) H(28) 3.352 ? . 1_545
H(53) H(29) 2.518 ? . 2_567
H(53) H(30) 3.289 ? . 1_545
H(53) H(30) 2.728 ? . 2_567
H(53) H(49) 2.961 ? . 1_455
H(53) H(50) 2.626 ? . 1_455
H(53) H(51) 3.404 ? . 1_455
H(54) C(26) 3.182 ? . 1_545
H(54) H(28) 2.776 ? . 1_545
H(54) H(29) 3.184 ? . 2_567
H(54) H(30) 2.717 ? . 1_545
H(54) H(30) 3.599 ? . 2_567
H(55) C(3) 3.278 ? . 2_566
H(55) C(36) 3.509 ? . 2_566
H(55) C(37) 3.352 ? . 2_566
H(55) H(1) 2.613 ? . 2_566
H(55) H(6) 3.535 ? . 2_566
H(55) H(8) 3.521 ? . 2_566
H(55) H(10) 3.458 ? . 2_666
H(55) H(11) 3.289 ? . 2_666
H(55) H(37) 3.007 ? . 2_566
H(55) H(38) 2.689 ? . 2_566
H(56) C(1) 3.262 ? . .
H(56) C(2) 3.192 ? . .
H(56) C(3) 3.166 ? . .
H(56) C(4) 3.220 ? . .
H(56) C(5) 3.218 ? . .
H(56) C(6) 3.228 ? . .
H(56) C(8) 3.467 ? . 2_566
H(56) H(1) 2.776 ? . 2_566
H(56) H(2) 3.289 ? . 2_666
H(56) H(6) 3.572 ? . 2_566
H(56) H(8) 2.666 ? . 2_566
H(56) H(11) 3.256 ? . 2_666
H(57) C(1) 3.184 ? . .
H(57) C(6) 3.104 ? . .
H(57) C(9) 3.163 ? . .
H(57) C(14) 3.105 ? . .
H(57) C(15) 2.992 ? . .
H(57) C(18) 3.180 ? . .
H(57) H(2) 3.147 ? . 2_666
H(57) H(7) 3.214 ? . 2_666
H(57) H(9) 2.613 ? . .
H(57) H(11) 3.363 ? . .
H(57) H(13) 3.243 ? . .
H(57) H(20) 2.674 ? . .
H(57) H(21) 3.422 ? . .
H(58) C(8) 3.459 ? . 2_666
H(58) C(13) 3.502 ? . .
H(58) C(14) 3.032 ? . .
H(58) C(17) 3.552 ? . .
H(58) C(37) 3.240 ? . 1_565
H(58) C(38) 3.516 ? . 1_565
H(58) H(6) 3.029 ? . 2_666
H(58) H(7) 3.018 ? . 2_666
H(58) H(13) 2.622 ? . .
H(58) H(17) 3.037 ? . .
H(58) H(20) 3.502 ? . .
H(58) H(38) 2.916 ? . 1_565
H(58) H(39) 3.408 ? . 1_565
H(58) H(60) 3.561 ? . 2_576
H(59) C(37) 3.562 ? . 1_565
H(59) H(6) 2.685 ? . 1_565
H(59) H(38) 2.741 ? . 1_565
H(59) H(39) 3.543 ? . 2_666
H(59) H(59) 3.120 ? . 2_676
H(59) H(60) 3.596 ? . 2_576
H(60) C(36) 3.532 ? . 2_566
H(60) C(50) 3.166 ? . 2_576
H(60) C(51) 3.198 ? . 2_576
H(60) C(52) 3.188 ? . 2_576
H(60) C(53) 3.121 ? . 2_576
H(60) C(54) 3.072 ? . 2_576
H(60) C(55) 3.093 ? . 2_576
H(60) H(20) 2.796 ? . 2_576
H(60) H(37) 2.922 ? . 2_566
H(60) H(38) 3.103 ? . 2_566
H(60) H(58) 3.561 ? . 2_576
H(60) H(59) 3.596 ? . 2_576
H(61) C(8) 3.541 ? . 1_565
H(61) C(17) 3.281 ? . 2_676
H(61) C(51) 3.594 ? . 2_576
H(61) C(52) 3.579 ? . 2_576
H(61) H(6) 2.813 ? . 1_565
H(61) H(8) 3.473 ? . 1_565
H(61) H(17) 2.940 ? . 2_676
H(61) H(19) 2.813 ? . 2_676
H(61) H(20) 3.322 ? . 2_576
H(61) H(39) 3.511 ? . 2_666
H(62) C(17) 3.589 ? . 2_676
H(62) C(36) 3.485 ? . 2_566
H(62) C(41) 3.295 ? . 2_666
H(62) H(17) 3.131 ? . 2_676
H(62) H(19) 3.443 ? . 2_676
H(62) H(20) 3.272 ? . 2_576
H(62) H(37) 2.602 ? . 2_566
H(62) H(39) 3.147 ? . 2_666
H(62) H(44) 3.184 ? . 2_666
H(62) H(45) 2.606 ? . 2_666

loop_
_geom_torsion_atom_site_label_1
_geom_torsion_atom_site_label_2
_geom_torsion_atom_site_label_3
_geom_torsion_atom_site_label_4
_geom_torsion
_geom_torsion_publ_flag
_geom_torsion_site_symmetry_1
_geom_torsion_site_symmetry_2
_geom_torsion_site_symmetry_3
_geom_torsion_site_symmetry_4
Fe(2) Fe(1) S(1) C(28) -104.60(7) ? . . . .
S(1) Fe(1) Fe(2) C(10) 170.42(5) ? . . . .
S(1) Fe(1) Fe(2) C(19) -117.82(9) ? . . . .
Fe(2) Fe(1) C(1) C(2) -58.3(2) ? . . . .
Fe(2) Fe(1) C(1) C(6) 129.82(14) ? . . . .
C(1) Fe(1) Fe(2) S(1) 103.98(17) ? . . . .
C(1) Fe(1) Fe(2) C(10) -85.60(17) ? . . . .
C(1) Fe(1) Fe(2) C(19) -13.8(2) ? . . . .
Fe(2) Fe(1) C(10) C(11) 112.46(11) ? . . . .
Fe(2) Fe(1) C(10) C(15) -109.34(13) ? . . . .
C(10) Fe(1) Fe(2) S(1) -170.42(5) ? . . . .
C(10) Fe(1) Fe(2) C(19) 71.76(10) ? . . . .
S(1) Fe(1) C(1) C(2) 31.45(14) ? . . . .
S(1) Fe(1) C(1) C(6) -140.46(11) ? . . . .
C(1) Fe(1) S(1) Fe(2) -156.74(5) ? . . . .
C(1) Fe(1) S(1) C(28) 98.66(8) ? . . . .
S(1) Fe(1) C(10) Fe(2) -7.92(4) ? . . . .
S(1) Fe(1) C(10) C(11) 104.54(10) ? . . . .
S(1) Fe(1) C(10) C(15) -117.26(12) ? . . . .
C(10) Fe(1) S(1) Fe(2) 7.53(4) ? . . . .
C(10) Fe(1) S(1) C(28) -97.07(8) ? . . . .
C(1) Fe(1) C(10) Fe(2) 156.84(5) ? . . . .
C(1) Fe(1) C(10) C(11) -90.70(12) ? . . . .
C(1) Fe(1) C(10) C(15) 47.50(15) ? . . . .
C(10) Fe(1) C(1) C(2) -129.46(12) ? . . . .
C(10) Fe(1) C(1) C(6) 58.63(15) ? . . . .
Fe(1) Fe(2) S(1) C(28) 111.63(6) ? . . . .
Fe(1) Fe(2) C(10) C(11) -108.73(14) ? . . . .
Fe(1) Fe(2) C(10) C(15) 114.67(14) ? . . . .
Fe(1) Fe(2) C(19) C(20) -107.69(12) ? . . . .
Fe(1) Fe(2) C(19) C(24) 66.17(17) ? . . . .
S(1) Fe(2) C(10) Fe(1) 7.96(4) ? . . . .
S(1) Fe(2) C(10) C(11) -100.77(14) ? . . . .
S(1) Fe(2) C(10) C(15) 122.64(13) ? . . . .
C(10) Fe(2) S(1) Fe(1) -7.43(3) ? . . . .
C(10) Fe(2) S(1) C(28) 104.19(7) ? . . . .
S(1) Fe(2) C(19) C(20) 163.83(9) ? . . . .
S(1) Fe(2) C(19) C(24) -22.31(15) ? . . . .
C(19) Fe(2) S(1) Fe(1) 135.76(5) ? . . . .
C(19) Fe(2) S(1) C(28) -112.61(8) ? . . . .
C(10) Fe(2) C(19) C(20) -55.83(13) ? . . . .
C(10) Fe(2) C(19) C(24) 118.03(13) ? . . . .
C(19) Fe(2) C(10) Fe(1) -144.01(5) ? . . . .
C(19) Fe(2) C(10) C(11) 107.26(14) ? . . . .
C(19) Fe(2) C(10) C(15) -29.34(15) ? . . . .
Fe(1) S(1) C(28) C(29) -63.87(16) ? . . . .
Fe(1) S(1) C(28) C(33) 120.65(13) ? . . . .
Fe(2) S(1) C(28) C(29) -143.29(13) ? . . . .
Fe(2) S(1) C(28) C(33) 41.23(16) ? . . . .
Fe(1) C(1) C(2) C(3) -169.95(11) ? . . . .
Fe(1) C(1) C(2) C(7) 9.0(2) ? . . . .
Fe(1) C(1) C(6) C(5) 168.90(11) ? . . . .
Fe(1) C(1) C(6) C(9) -9.9(2) ? . . . .
C(2) C(1) C(6) C(5) -3.2(2) ? . . . .
C(2) C(1) C(6) C(9) 178.01(14) ? . . . .
C(6) C(1) C(2) C(3) 2.4(2) ? . . . .
C(6) C(1) C(2) C(7) -178.68(14) ? . . . .
C(1) C(2) C(3) C(4) 0.6(2) ? . . . .
C(7) C(2) C(3) C(4) -178.36(15) ? . . . .
C(2) C(3) C(4) C(5) -2.8(2) ? . . . .
C(2) C(3) C(4) C(8) 175.37(15) ? . . . .
C(3) C(4) C(5) C(6) 2.0(2) ? . . . .
C(8) C(4) C(5) C(6) -176.20(15) ? . . . .
C(4) C(5) C(6) C(1) 1.1(2) ? . . . .
C(4) C(5) C(6) C(9) 179.90(14) ? . . . .
Fe(1) C(10) C(11) C(12) 136.26(15) ? . . . .
Fe(1) C(10) C(11) C(16) -42.4(2) ? . . . .
Fe(1) C(10) C(15) C(14) -135.60(15) ? . . . .
Fe(1) C(10) C(15) C(18) 44.0(2) ? . . . .
Fe(2) C(10) C(11) C(12) -134.77(15) ? . . . .
Fe(2) C(10) C(11) C(16) 46.6(2) ? . . . .
Fe(2) C(10) C(15) C(14) 134.37(15) ? . . . .
Fe(2) C(10) C(15) C(18) -46.1(2) ? . . . .
C(11) C(10) C(15) C(14) -0.4(2) ? . . . .
C(11) C(10) C(15) C(18) 179.13(16) ? . . . .
C(15) C(10) C(11) C(12) -1.2(2) ? . . . .
C(15) C(10) C(11) C(16) -179.78(17) ? . . . .
C(10) C(11) C(12) C(13) 1.3(2) ? . . . .
C(16) C(11) C(12) C(13) 179.94(13) ? . . . .
C(11) C(12) C(13) C(14) 0.3(2) ? . . . .
C(11) C(12) C(13) C(17) -178.94(18) ? . . . .
C(12) C(13) C(14) C(15) -2.0(2) ? . . . .
C(17) C(13) C(14) C(15) 177.27(18) ? . . . .
C(13) C(14) C(15) C(10) 2.0(2) ? . . . .
C(13) C(14) C(15) C(18) -177.55(17) ? . . . .
Fe(2) C(19) C(20) C(21) 174.14(11) ? . . . .
Fe(2) C(19) C(20) C(25) -4.64(19) ? . . . .
Fe(2) C(19) C(24) C(23) -172.82(11) ? . . . .
Fe(2) C(19) C(24) C(27) 7.1(2) ? . . . .
C(20) C(19) C(24) C(23) 1.2(2) ? . . . .
C(20) C(19) C(24) C(27) -178.88(14) ? . . . .
C(24) C(19) C(20) C(21) -0.01(18) ? . . . .
C(24) C(19) C(20) C(25) -178.80(13) ? . . . .
C(19) C(20) C(21) C(22) -1.3(2) ? . . . .
C(25) C(20) C(21) C(22) 177.47(14) ? . . . .
C(20) C(21) C(22) C(23) 1.4(2) ? . . . .
C(20) C(21) C(22) C(26) -175.70(15) ? . . . .
C(21) C(22) C(23) C(24) -0.2(2) ? . . . .
C(26) C(22) C(23) C(24) 176.94(15) ? . . . .
C(22) C(23) C(24) C(19) -1.1(2) ? . . . .
C(22) C(23) C(24) C(27) 178.97(15) ? . . . .
S(1) C(28) C(29) C(30) -175.97(14) ? . . . .
S(1) C(28) C(29) C(34) 2.5(2) ? . . . .
S(1) C(28) C(33) C(32) 176.91(13) ? . . . .
S(1) C(28) C(33) C(42) -0.1(2) ? . . . .
C(29) C(28) C(33) C(32) 1.5(2) ? . . . .
C(29) C(28) C(33) C(42) -175.54(17) ? . . . .
C(33) C(28) C(29) C(30) -0.5(2) ? . . . .
C(33) C(28) C(29) C(34) 177.98(17) ? . . . .
C(28) C(29) C(30) C(31) -0.3(2) ? . . . .
C(28) C(29) C(34) C(35) -82.6(2) ? . . . .
C(28) C(29) C(34) C(39) 100.3(2) ? . . . .
C(30) C(29) C(34) C(35) 95.9(2) ? . . . .
C(30) C(29) C(34) C(39) -81.2(2) ? . . . .
C(34) C(29) C(30) C(31) -178.84(18) ? . . . .
C(29) C(30) C(31) C(32) 0.0(2) ? . . . .
C(30) C(31) C(32) C(33) 1.0(2) ? . . . .
C(31) C(32) C(33) C(28) -1.8(2) ? . . . .
C(31) C(32) C(33) C(42) 175.46(17) ? . . . .
C(28) C(33) C(42) C(43) -114.32(19) ? . . . .
C(28) C(33) C(42) C(47) 72.9(2) ? . . . .
C(32) C(33) C(42) C(43) 68.6(2) ? . . . .
C(32) C(33) C(42) C(47) -104.20(18) ? . . . .
C(29) C(34) C(35) C(36) -177.58(15) ? . . . .
C(29) C(34) C(35) C(40) 0.9(2) ? . . . .
C(29) C(34) C(39) C(38) 177.56(15) ? . . . .
C(29) C(34) C(39) C(41) -2.2(2) ? . . . .
C(35) C(34) C(39) C(38) 0.5(2) ? . . . .
C(35) C(34) C(39) C(41) -179.21(17) ? . . . .
C(39) C(34) C(35) C(36) -0.5(2) ? . . . .
C(39) C(34) C(35) C(40) 177.99(16) ? . . . .
C(34) C(35) C(36) C(37) 0.1(2) ? . . . .
C(40) C(35) C(36) C(37) -178.44(18) ? . . . .
C(35) C(36) C(37) C(38) 0.3(3) ? . . . .
C(36) C(37) C(38) C(39) -0.4(3) ? . . . .
C(37) C(38) C(39) C(34) -0.1(2) ? . . . .
C(37) C(38) C(39) C(41) 179.65(18) ? . . . .
C(33) C(42) C(43) C(44) -175.18(13) ? . . . .
C(33) C(42) C(43) C(48) 1.8(2) ? . . . .
C(33) C(42) C(47) C(46) 175.17(13) ? . . . .
C(33) C(42) C(47) C(49) -3.4(2) ? . . . .
C(43) C(42) C(47) C(46) 2.3(2) ? . . . .
C(43) C(42) C(47) C(49) -176.23(14) ? . . . .
C(47) C(42) C(43) C(44) -2.4(2) ? . . . .
C(47) C(42) C(43) C(48) 174.56(14) ? . . . .
C(42) C(43) C(44) C(45) 0.6(2) ? . . . .
C(48) C(43) C(44) C(45) -176.48(14) ? . . . .
C(43) C(44) C(45) C(46) 1.3(2) ? . . . .
C(44) C(45) C(46) C(47) -1.4(2) ? . . . .
C(45) C(46) C(47) C(42) -0.4(2) ? . . . .
C(45) C(46) C(47) C(49) 178.13(14) ? . . . .
C(51) C(50) C(55) C(54) -0.7(2) ? . . . .
C(55) C(50) C(51) C(52) 0.1(2) ? . . . .
C(56) C(50) C(51) C(52) -178.90(18) ? . . . .
C(56) C(50) C(55) C(54) 178.31(18) ? . . . .
C(50) C(51) C(52) C(53) 0.6(2) ? . . . .
C(51) C(52) C(53) C(54) -0.7(2) ? . . . .
C(52) C(53) C(54) C(55) 0.1(2) ? . . . .
C(53) C(54) C(55) C(50) 0.6(3) ? . . . .
